data_4071218
loop_
_publ_author_name
'Zirngast, Michaela'
'Marschner, Christoph'
'Baumgartner, Judith'

_publ_section_title
;
 Group 4 Metallocene Complexes of Tris(trimethylsilyl)silylacetylene and
 Related Alkynes
;
_journal_issue 11
_journal_name_full Organometallics
_journal_page_first 2570
_journal_paper_doi 10.1021/om800038h
_journal_volume 27
_journal_year 2008
_chemical_formula_sum 'C32 H38 Si3 Ti'
_chemical_formula_weight 554.79
_chemical_name_systematic
;
 ?
;
_space_group_IT_number 14
_symmetry_cell_setting monoclinic
_symmetry_space_group_name_Hall '-P 2ybc'
_symmetry_space_group_name_H-M 'P 1 21/c 1'
_atom_sites_solution_hydrogens geom
_atom_sites_solution_primary direct
_atom_sites_solution_secondary difmap
_audit_creation_method SHELXL-97
_cell_angle_alpha 90.00
_cell_angle_beta 108.86(3)
_cell_angle_gamma 90.00
_cell_formula_units_Z 4
_cell_length_a 9.3013(19)
_cell_length_b 31.000(6)
_cell_length_c 11.056(2)
_cell_measurement_reflns_used 1130
_cell_measurement_temperature 100(2)
_cell_measurement_theta_max 18
_cell_measurement_theta_min 2
_cell_volume 3016.7(11)
_computing_cell_refinement 'Bruker XSCANS'
_computing_data_collection 'Bruker XSCANS'
_computing_data_reduction 'Bruker SHELXTL'
_computing_molecular_graphics 'Bruker SHELXTL'
_computing_publication_material 'Bruker SHELXTL'
_computing_structure_refinement 'SHELXL-97 (Sheldrick, 1997)'
_computing_structure_solution 'SHELXS-97 (Sheldrick, 1990)'
_diffrn_ambient_temperature 100(2)
_diffrn_measured_fraction_theta_full 0.999
_diffrn_measured_fraction_theta_max 0.999
_diffrn_measurement_device_type 'SMART APEX'
_diffrn_measurement_method '\w scans'
_diffrn_radiation_monochromator graphite
_diffrn_radiation_source 'fine-focus sealed tube'
_diffrn_radiation_type MoK\a
_diffrn_radiation_wavelength 0.71073
_diffrn_reflns_av_R_equivalents 0.1761
_diffrn_reflns_av_sigmaI/netI 0.1725
_diffrn_reflns_limit_h_max 11
_diffrn_reflns_limit_h_min -11
_diffrn_reflns_limit_k_max 36
_diffrn_reflns_limit_k_min -36
_diffrn_reflns_limit_l_max 13
_diffrn_reflns_limit_l_min -13
_diffrn_reflns_number 21572
_diffrn_reflns_theta_full 25.00
_diffrn_reflns_theta_max 25.00
_diffrn_reflns_theta_min 2.05
_exptl_absorpt_coefficient_mu 0.422
_exptl_absorpt_correction_T_max 0.9129
_exptl_absorpt_correction_T_min 0.8698
_exptl_absorpt_correction_type multi-scan
_exptl_absorpt_process_details XPREP
_exptl_crystal_colour orange
_exptl_crystal_density_diffrn 1.222
_exptl_crystal_density_method 'not measured'
_exptl_crystal_description blocks
_exptl_crystal_F_000 1176
_exptl_crystal_size_max 0.34
_exptl_crystal_size_mid 0.26
_exptl_crystal_size_min 0.22
_refine_diff_density_max 1.134
_refine_diff_density_min -0.612
_refine_diff_density_rms 0.085
_refine_ls_extinction_method none
_refine_ls_goodness_of_fit_ref 1.006
_refine_ls_hydrogen_treatment constr
_refine_ls_matrix_type full
_refine_ls_number_parameters 332
_refine_ls_number_reflns 5295
_refine_ls_number_restraints 0
_refine_ls_restrained_S_all 1.006
_refine_ls_R_factor_all 0.1855
_refine_ls_R_factor_gt 0.0848
_refine_ls_shift/su_max 0.012
_refine_ls_shift/su_mean 0.002
_refine_ls_structure_factor_coef Fsqd
_refine_ls_weighting_details 'calc w=1/[\s^2^(Fo^2^)+(0.0677P)^2^+2.2687P] where P=(Fo^2^+2Fc^2^)/3'
_refine_ls_weighting_scheme calc
_refine_ls_wR_factor_gt 0.1525
_refine_ls_wR_factor_ref 0.1929
_reflns_number_gt 2616
_reflns_number_total 5295
_reflns_threshold_expression >2sigma(I)
_cod_data_source_file om800038h-file001.cif
_cod_data_source_block 22_521j
_cod_depositor_comments
;
The following automatic conversions were performed:

'_symmetry_cell_setting' value 'Monoclinic' changed to 'monoclinic'
according to /home/saulius/struct/CIF-dictionaries/cif_core.dic
dictionary named 'cif_core.dic' version 2.4.1 from 2010-06-29.

Automatic conversion script
Id: cif_fix_values 1715 2011-07-08 13:25:40Z adriana 
;
_cod_original_cell_volume 3016.8(11)
_cod_original_sg_symbol_H-M P2(1)/c
_cod_database_code 4071218

loop_
_symmetry_equiv_pos_as_xyz
'x, y, z'
'-x, y+1/2, -z+1/2'
'-x, -y, -z'
'x, -y-1/2, z-1/2'

loop_
_atom_site_label
_atom_site_type_symbol
_atom_site_fract_x
_atom_site_fract_y
_atom_site_fract_z
_atom_site_U_iso_or_equiv
_atom_site_adp_type
_atom_site_occupancy
_atom_site_symmetry_multiplicity
_atom_site_calc_flag
_atom_site_refinement_flags
Ti1 Ti 0.34504(14) 0.16247(4) 0.51942(12) 0.0311(3) Uani 1 1 d .
Si1 Si 0.4148(2) 0.10993(7) 0.2149(2) 0.0423(6) Uani 1 1 d .
Si2 Si 0.6261(2) 0.13377(6) 0.16167(17) 0.0291(5) Uani 1 1 d .
Si3 Si 0.3138(2) 0.04223(6) 0.13549(18) 0.0298(5) Uani 1 1 d .
C1 C 0.2937(8) 0.1079(2) 0.6522(7) 0.0419(19) Uani 1 1 d .
H1 H 0.3760 0.0918 0.7071 0.050 Uiso 1 1 calc R
C2 C 0.2077(8) 0.0972(2) 0.5277(7) 0.0405(19) Uani 1 1 d .
H2 H 0.2204 0.0719 0.4834 0.049 Uiso 1 1 calc R
C3 C 0.1011(8) 0.1290(3) 0.4786(7) 0.044(2) Uani 1 1 d .
H3 H 0.0289 0.1297 0.3951 0.053 Uiso 1 1 calc R
C4 C 0.1185(8) 0.1601(2) 0.5742(7) 0.0420(19) Uani 1 1 d .
H4 H 0.0603 0.1857 0.5668 0.050 Uiso 1 1 calc R
C5 C 0.2359(8) 0.1469(2) 0.6817(7) 0.0409(19) Uani 1 1 d .
H5 H 0.2709 0.1617 0.7611 0.049 Uiso 1 1 calc R
C6 C 0.3418(8) 0.2391(2) 0.4910(7) 0.043(2) Uani 1 1 d .
H6 H 0.2548 0.2518 0.4311 0.051 Uiso 1 1 calc R
C7 C 0.3639(8) 0.2322(2) 0.6191(7) 0.0389(19) Uani 1 1 d .
H7 H 0.2963 0.2407 0.6632 0.047 Uiso 1 1 calc R
C8 C 0.5017(8) 0.2105(2) 0.6735(6) 0.0337(17) Uani 1 1 d .
H8 H 0.5420 0.2006 0.7592 0.040 Uiso 1 1 calc R
C9 C 0.5694(7) 0.2061(2) 0.5771(7) 0.0316(17) Uani 1 1 d .
H9 H 0.6652 0.1933 0.5870 0.038 Uiso 1 1 calc R
C10 C 0.4726(8) 0.2239(2) 0.4653(7) 0.0357(18) Uani 1 1 d .
H10 H 0.4906 0.2255 0.3857 0.043 Uiso 1 1 calc R
C11 C 0.2899(8) 0.1532(2) 0.3280(6) 0.040(2) Uani 1 1 d .
C12 C 0.2546(8) 0.1514(2) 0.2027(8) 0.048(2) Uani 1 1 d .
C13 C 0.1317(7) 0.1730(2) 0.1044(8) 0.039(2) Uani 1 1 d .
C14 C 0.1041(8) 0.1664(2) -0.0244(7) 0.0437(19) Uani 1 1 d .
H14 H 0.1661 0.1464 -0.0500 0.052 Uiso 1 1 calc R
C15 C -0.0040(8) 0.1865(2) -0.1132(8) 0.049(2) Uani 1 1 d .
H15 H -0.0202 0.1803 -0.2008 0.059 Uiso 1 1 calc R
C16 C -0.0944(8) 0.2166(2) -0.0797(8) 0.046(2) Uani 1 1 d .
H16 H -0.1720 0.2311 -0.1445 0.055 Uiso 1 1 calc R
C17 C -0.0724(8) 0.2258(2) 0.0480(7) 0.0370(18) Uani 1 1 d .
H17 H -0.1341 0.2467 0.0705 0.044 Uiso 1 1 calc R
C18 C 0.0403(8) 0.2043(2) 0.1422(7) 0.0420(19) Uani 1 1 d .
H18 H 0.0569 0.2102 0.2300 0.050 Uiso 1 1 calc R
C19 C 0.4325(9) 0.1230(2) 0.3859(8) 0.043(2) Uani 1 1 d .
C20 C 0.5102(8) 0.1195(2) 0.5045(8) 0.0387(18) Uani 1 1 d .
C21 C 0.6552(9) 0.0935(2) 0.5642(8) 0.046(2) Uani 1 1 d .
C22 C 0.6982(8) 0.0628(3) 0.4978(7) 0.048(2) Uani 1 1 d .
H22 H 0.6333 0.0570 0.4134 0.058 Uiso 1 1 calc R
C23 C 0.8325(10) 0.0384(3) 0.5441(9) 0.064(3) Uani 1 1 d .
H23 H 0.8555 0.0162 0.4941 0.077 Uiso 1 1 calc R
C24 C 0.9325(9) 0.0483(3) 0.6684(8) 0.050(2) Uani 1 1 d .
H24 H 1.0261 0.0334 0.7037 0.060 Uiso 1 1 calc R
C25 C 0.8890(9) 0.0797(2) 0.7348(7) 0.046(2) Uani 1 1 d .
H25 H 0.9539 0.0870 0.8180 0.055 Uiso 1 1 calc R
C26 C 0.7522(9) 0.1016(2) 0.6842(7) 0.048(2) Uani 1 1 d .
H26 H 0.7253 0.1228 0.7349 0.058 Uiso 1 1 calc R
C27 C 0.7131(8) 0.1789(2) 0.2732(7) 0.0407(19) Uani 1 1 d .
H27A H 0.8051 0.1889 0.2568 0.061 Uiso 1 1 calc R
H27B H 0.7395 0.1688 0.3616 0.061 Uiso 1 1 calc R
H27C H 0.6404 0.2028 0.2595 0.061 Uiso 1 1 calc R
C28 C 0.7661(8) 0.0895(2) 0.1770(7) 0.052(2) Uani 1 1 d .
H28A H 0.8521 0.1003 0.1529 0.077 Uiso 1 1 calc R
H28B H 0.7174 0.0656 0.1206 0.077 Uiso 1 1 calc R
H28C H 0.8025 0.0794 0.2657 0.077 Uiso 1 1 calc R
C29 C 0.5645(8) 0.1536(2) -0.0071(6) 0.048(2) Uani 1 1 d .
H29A H 0.4911 0.1771 -0.0170 0.071 Uiso 1 1 calc R
H29B H 0.5171 0.1299 -0.0649 0.071 Uiso 1 1 calc R
H29C H 0.6531 0.1641 -0.0278 0.071 Uiso 1 1 calc R
C30 C 0.4221(8) -0.0045(2) 0.2275(7) 0.0430(19) Uani 1 1 d .
H30A H 0.3802 -0.0314 0.1837 0.065 Uiso 1 1 calc R
H30B H 0.4138 -0.0046 0.3136 0.065 Uiso 1 1 calc R
H30C H 0.5292 -0.0020 0.2334 0.065 Uiso 1 1 calc R
C31 C 0.3120(8) 0.0392(2) -0.0339(6) 0.0390(18) Uani 1 1 d .
H31A H 0.4164 0.0405 -0.0359 0.058 Uiso 1 1 calc R
H31B H 0.2536 0.0635 -0.0824 0.058 Uiso 1 1 calc R
H31C H 0.2649 0.0120 -0.0721 0.058 Uiso 1 1 calc R
C32 C 0.1132(7) 0.0417(2) 0.1388(7) 0.0422(19) Uani 1 1 d .
H32A H 0.0563 0.0655 0.0867 0.063 Uiso 1 1 calc R
H32B H 0.1137 0.0451 0.2271 0.063 Uiso 1 1 calc R
H32C H 0.0649 0.0143 0.1044 0.063 Uiso 1 1 calc R

loop_
_atom_site_aniso_label
_atom_site_aniso_U_11
_atom_site_aniso_U_22
_atom_site_aniso_U_33
_atom_site_aniso_U_23
_atom_site_aniso_U_13
_atom_site_aniso_U_12
Ti1 0.0376(8) 0.0307(7) 0.0293(7) -0.0055(6) 0.0166(6) -0.0032(6)
Si1 0.0535(14) 0.0415(13) 0.0421(13) -0.0157(10) 0.0294(11) -0.0164(11)
Si2 0.0299(11) 0.0304(11) 0.0281(11) -0.0014(9) 0.0107(9) -0.0007(9)
Si3 0.0346(11) 0.0263(10) 0.0307(12) -0.0034(9) 0.0136(9) -0.0009(9)
C1 0.039(5) 0.046(5) 0.050(5) 0.009(4) 0.026(4) -0.002(4)
C2 0.051(5) 0.038(4) 0.041(5) -0.012(4) 0.026(4) -0.021(4)
C3 0.040(5) 0.059(5) 0.036(5) 0.004(4) 0.015(4) -0.017(4)
C4 0.039(5) 0.048(5) 0.043(5) -0.002(4) 0.019(4) 0.000(4)
C5 0.037(5) 0.058(5) 0.034(5) -0.001(4) 0.020(4) -0.003(4)
C6 0.043(5) 0.030(4) 0.039(5) 0.001(4) -0.010(4) 0.007(4)
C7 0.042(5) 0.033(4) 0.045(5) -0.019(4) 0.019(4) 0.003(4)
C8 0.041(4) 0.034(4) 0.025(4) -0.004(3) 0.008(3) -0.008(3)
C9 0.033(4) 0.024(4) 0.040(5) -0.004(3) 0.016(4) -0.001(3)
C10 0.050(5) 0.031(4) 0.028(4) 0.000(3) 0.015(4) -0.002(4)
C11 0.053(5) 0.055(5) 0.015(4) -0.012(3) 0.015(4) -0.033(4)
C12 0.046(5) 0.043(5) 0.061(6) -0.006(4) 0.026(4) -0.010(4)
C13 0.015(4) 0.028(4) 0.062(6) 0.026(4) -0.004(4) 0.003(3)
C14 0.049(5) 0.040(5) 0.044(5) 0.009(4) 0.017(4) -0.004(4)
C15 0.042(5) 0.052(5) 0.053(6) 0.005(4) 0.015(4) -0.008(4)
C16 0.032(5) 0.038(5) 0.069(6) 0.012(4) 0.018(4) 0.003(4)
C17 0.039(5) 0.027(4) 0.047(5) 0.007(4) 0.018(4) 0.006(3)
C18 0.037(4) 0.038(4) 0.050(5) 0.003(4) 0.013(4) -0.013(4)
C19 0.050(5) 0.030(4) 0.063(6) -0.008(4) 0.036(5) -0.012(4)
C20 0.043(5) 0.031(4) 0.045(5) -0.005(4) 0.018(4) -0.006(4)
C21 0.060(6) 0.036(5) 0.047(5) 0.011(4) 0.023(5) -0.003(4)
C22 0.041(5) 0.062(5) 0.037(5) 0.019(4) 0.007(4) 0.012(4)
C23 0.086(7) 0.057(6) 0.065(7) 0.001(5) 0.047(6) -0.003(5)
C24 0.040(5) 0.057(6) 0.048(6) 0.014(5) 0.007(4) -0.009(4)
C25 0.049(5) 0.039(5) 0.034(5) 0.009(4) -0.009(4) -0.006(4)
C26 0.055(5) 0.040(5) 0.038(5) 0.013(4) -0.002(4) -0.006(4)
C27 0.040(4) 0.036(4) 0.049(5) -0.006(4) 0.018(4) -0.010(3)
C28 0.044(5) 0.049(5) 0.060(6) -0.006(4) 0.014(4) 0.008(4)
C29 0.051(5) 0.055(5) 0.034(5) 0.013(4) 0.011(4) -0.005(4)
C30 0.051(5) 0.034(4) 0.051(5) 0.008(4) 0.026(4) 0.004(4)
C31 0.043(5) 0.041(4) 0.031(4) -0.005(3) 0.010(4) 0.007(4)
C32 0.035(4) 0.047(5) 0.047(5) -0.002(4) 0.016(4) 0.000(4)

loop_
_atom_type_symbol
_atom_type_description
_atom_type_scat_dispersion_real
_atom_type_scat_dispersion_imag
_atom_type_scat_source
C C 0.0033 0.0016 'International Tables Vol C Tables 4.2.6.8 and 6.1.1.4'
H H 0.0000 0.0000 'International Tables Vol C Tables 4.2.6.8 and 6.1.1.4'
Si Si 0.0817 0.0704 'International Tables Vol C Tables 4.2.6.8 and 6.1.1.4'
Ti Ti 0.2776 0.4457 'International Tables Vol C Tables 4.2.6.8 and 6.1.1.4'

loop_
_geom_angle_atom_site_label_1
_geom_angle_atom_site_label_2
_geom_angle_atom_site_label_3
_geom_angle
C11 Ti1 C20 76.8(3)
C11 Ti1 C19 42.8(3)
C20 Ti1 C19 34.0(3)
C11 Ti1 C4 108.4(3)
C20 Ti1 C4 137.7(3)
C19 Ti1 C4 133.3(3)
C11 Ti1 C8 136.6(2)
C20 Ti1 C8 99.3(3)
C19 Ti1 C8 122.7(3)
C4 Ti1 C8 103.1(2)
C11 Ti1 C5 137.1(3)
C20 Ti1 C5 115.8(3)
C19 Ti1 C5 135.6(3)
C4 Ti1 C5 34.0(2)
C8 Ti1 C5 84.2(2)
C11 Ti1 C1 120.5(3)
C20 Ti1 C1 83.9(3)
C19 Ti1 C1 101.8(3)
C4 Ti1 C1 56.7(2)
C8 Ti1 C1 101.6(3)
C5 Ti1 C1 34.3(2)
C11 Ti1 C9 105.2(2)
C20 Ti1 C9 77.4(2)
C19 Ti1 C9 90.7(2)
C4 Ti1 C9 135.9(2)
C8 Ti1 C9 34.4(2)
C5 Ti1 C9 117.5(2)
C1 Ti1 C9 124.6(3)
C11 Ti1 C6 90.9(3)
C20 Ti1 C6 127.1(3)
C19 Ti1 C6 116.3(3)
C4 Ti1 C6 95.1(3)
C8 Ti1 C6 56.7(2)
C5 Ti1 C6 108.0(3)
C1 Ti1 C6 141.9(3)
C9 Ti1 C6 56.4(2)
C11 Ti1 C3 80.7(3)
C20 Ti1 C3 112.6(3)
C19 Ti1 C3 99.3(3)
C4 Ti1 C3 34.1(2)
C8 Ti1 C3 136.8(2)
C5 Ti1 C3 56.4(2)
C1 Ti1 C3 56.3(3)
C9 Ti1 C3 169.6(2)
C6 Ti1 C3 115.7(3)
C11 Ti1 C7 124.1(3)
C20 Ti1 C7 131.7(3)
C19 Ti1 C7 142.8(2)
C4 Ti1 C7 81.4(2)
C8 Ti1 C7 34.0(2)
C5 Ti1 C7 79.8(3)
C1 Ti1 C7 110.8(3)
C9 Ti1 C7 56.1(2)
C6 Ti1 C7 33.4(2)
C3 Ti1 C7 113.5(3)
C11 Ti1 C2 87.8(3)
C20 Ti1 C2 83.0(3)
C19 Ti1 C2 83.0(2)
C4 Ti1 C2 55.9(3)
C8 Ti1 C2 135.2(2)
C5 Ti1 C2 56.0(2)
C1 Ti1 C2 33.7(2)
C9 Ti1 C2 153.0(3)
C6 Ti1 C2 148.6(3)
C3 Ti1 C2 33.3(2)
C7 Ti1 C2 134.3(2)
C19 Si1 C12 75.1(3)
C19 Si1 Si2 112.0(2)
C12 Si1 Si2 117.4(2)
C19 Si1 Si3 117.5(2)
C12 Si1 Si3 111.1(2)
Si2 Si1 Si3 116.99(10)
C19 Si1 C11 41.5(3)
C12 Si1 C11 33.6(3)
Si2 Si1 C11 123.05(18)
Si3 Si1 C11 119.75(18)
C28 Si2 C27 110.5(3)
C28 Si2 C29 108.2(4)
C27 Si2 C29 109.9(3)
C28 Si2 Si1 111.3(3)
C27 Si2 Si1 106.9(2)
C29 Si2 Si1 110.0(2)
C30 Si3 C31 109.6(3)
C30 Si3 C32 110.3(3)
C31 Si3 C32 109.4(3)
C30 Si3 Si1 114.2(2)
C31 Si3 Si1 107.0(2)
C32 Si3 Si1 106.2(2)
C2 C1 C5 107.1(7)
C2 C1 Ti1 74.1(4)
C5 C1 Ti1 72.5(4)
C3 C2 C1 109.2(7)
C3 C2 Ti1 73.0(4)
C1 C2 Ti1 72.3(4)
C2 C3 C4 107.6(7)
C2 C3 Ti1 73.7(4)
C4 C3 Ti1 71.9(4)
C5 C4 C3 108.0(7)
C5 C4 Ti1 73.2(4)
C3 C4 Ti1 74.0(4)
C4 C5 C1 108.0(7)
C4 C5 Ti1 72.8(4)
C1 C5 Ti1 73.2(4)
C7 C6 C10 107.5(6)
C7 C6 Ti1 73.7(4)
C10 C6 Ti1 73.7(4)
C6 C7 C8 109.2(6)
C6 C7 Ti1 72.9(4)
C8 C7 Ti1 71.8(4)
C7 C8 C9 107.0(6)
C7 C8 Ti1 74.2(4)
C9 C8 Ti1 73.6(4)
C10 C9 C8 108.4(6)
C10 C9 Ti1 74.2(4)
C8 C9 Ti1 72.0(4)
C9 C10 C6 107.8(6)
C9 C10 Ti1 72.4(4)
C6 C10 Ti1 72.0(4)
C12 C11 C19 107.0(7)
C12 C11 Ti1 174.3(6)
C19 C11 Ti1 76.4(4)
C12 C11 Si1 54.6(4)
C19 C11 Si1 52.4(4)
Ti1 C11 Si1 128.8(4)
C11 C12 C13 129.2(7)
C11 C12 Si1 91.7(6)
C13 C12 Si1 139.0(6)
C14 C13 C18 118.1(6)
C14 C13 C12 122.7(7)
C18 C13 C12 119.1(7)
C15 C14 C13 122.9(8)
C14 C15 C16 120.3(8)
C15 C16 C17 120.5(7)
C18 C17 C16 119.5(7)
C17 C18 C13 118.7(7)
C20 C19 C11 126.0(7)
C20 C19 Si1 147.6(6)
C11 C19 Si1 86.1(5)
C20 C19 Ti1 65.3(4)
C11 C19 Ti1 60.8(3)
Si1 C19 Ti1 146.8(5)
C19 C20 C21 128.0(7)
C19 C20 Ti1 80.7(5)
C21 C20 Ti1 151.2(6)
C22 C21 C26 116.2(8)
C22 C21 C20 121.1(7)
C26 C21 C20 122.6(7)
C21 C22 C23 124.8(8)
C22 C23 C24 117.5(8)
C25 C24 C23 117.5(8)
C24 C25 C26 121.7(7)
C21 C26 C25 122.3(8)

loop_
_geom_bond_atom_site_label_1
_geom_bond_atom_site_label_2
_geom_bond_distance
Ti1 C11 2.030(7)
Ti1 C20 2.081(7)
Ti1 C19 2.261(7)
Ti1 C4 2.374(7)
Ti1 C8 2.374(7)
Ti1 C5 2.379(7)
Ti1 C1 2.388(7)
Ti1 C9 2.395(6)
Ti1 C6 2.395(7)
Ti1 C3 2.402(7)
Ti1 C7 2.405(6)
Ti1 C2 2.411(7)
Si1 C19 1.888(8)
Si1 C12 1.939(8)
Si1 Si2 2.346(3)
Si1 Si3 2.350(3)
Si1 C11 2.377(7)
Si2 C28 1.861(7)
Si2 C27 1.867(7)
Si2 C29 1.870(7)
Si3 C30 1.867(7)
Si3 C31 1.869(6)
Si3 C32 1.878(6)
C1 C2 1.390(9)
C1 C5 1.405(9)
C2 C3 1.380(9)
C3 C4 1.401(9)
C4 C5 1.391(9)
C6 C7 1.380(9)
C6 C10 1.417(9)
C7 C8 1.399(9)
C8 C9 1.409(9)
C9 C10 1.386(9)
C11 C12 1.317(9)
C11 C19 1.579(10)
C12 C13 1.461(10)
C13 C14 1.378(10)
C13 C18 1.439(10)
C14 C15 1.314(9)
C15 C16 1.385(10)
C16 C17 1.389(9)
C17 C18 1.386(9)
C19 C20 1.282(10)
C20 C21 1.524(10)
C21 C22 1.341(10)
C21 C26 1.365(10)
C22 C23 1.407(10)
C23 C24 1.422(11)
C24 C25 1.358(10)
C25 C26 1.389(10)

loop_
_geom_torsion_atom_site_label_1
_geom_torsion_atom_site_label_2
_geom_torsion_atom_site_label_3
_geom_torsion_atom_site_label_4
_geom_torsion
C19 Si1 Si2 C28 96.6(4)
C12 Si1 Si2 C28 -179.3(4)
Si3 Si1 Si2 C28 -43.2(3)
C11 Si1 Si2 C28 142.1(3)
C19 Si1 Si2 C27 -24.2(4)
C12 Si1 Si2 C27 59.9(4)
Si3 Si1 Si2 C27 -164.0(3)
C11 Si1 Si2 C27 21.3(3)
C19 Si1 Si2 C29 -143.4(4)
C12 Si1 Si2 C29 -59.3(4)
Si3 Si1 Si2 C29 76.8(3)
C11 Si1 Si2 C29 -97.9(3)
C19 Si1 Si3 C30 -58.4(4)
C12 Si1 Si3 C30 -142.1(4)
Si2 Si1 Si3 C30 79.2(3)
C11 Si1 Si3 C30 -105.9(3)
C19 Si1 Si3 C31 -179.8(4)
C12 Si1 Si3 C31 96.5(4)
Si2 Si1 Si3 C31 -42.2(3)
C11 Si1 Si3 C31 132.7(3)
C19 Si1 Si3 C32 63.4(4)
C12 Si1 Si3 C32 -20.3(4)
Si2 Si1 Si3 C32 -159.0(2)
C11 Si1 Si3 C32 15.9(3)
C11 Ti1 C1 C2 -15.8(6)
C20 Ti1 C1 C2 -86.6(5)
C19 Ti1 C1 C2 -57.4(5)
C4 Ti1 C1 C2 77.1(5)
C8 Ti1 C1 C2 175.2(4)
C5 Ti1 C1 C2 114.3(6)
C9 Ti1 C1 C2 -156.6(4)
C6 Ti1 C1 C2 125.4(5)
C3 Ti1 C1 C2 35.9(4)
C7 Ti1 C1 C2 141.0(4)
C11 Ti1 C1 C5 -130.1(5)
C20 Ti1 C1 C5 159.2(5)
C19 Ti1 C1 C5 -171.7(5)
C4 Ti1 C1 C5 -37.2(4)
C8 Ti1 C1 C5 60.9(5)
C9 Ti1 C1 C5 89.1(5)
C6 Ti1 C1 C5 11.2(7)
C3 Ti1 C1 C5 -78.4(5)
C7 Ti1 C1 C5 26.7(5)
C2 Ti1 C1 C5 -114.3(6)
C5 C1 C2 C3 1.4(8)
Ti1 C1 C2 C3 -64.1(5)
C5 C1 C2 Ti1 65.5(5)
C11 Ti1 C2 C3 -76.3(5)
C20 Ti1 C2 C3 -153.2(5)
C19 Ti1 C2 C3 -118.9(5)
C4 Ti1 C2 C3 37.7(4)
C8 Ti1 C2 C3 110.7(5)
C5 Ti1 C2 C3 79.1(5)
C1 Ti1 C2 C3 117.3(6)
C9 Ti1 C2 C3 163.5(5)
C6 Ti1 C2 C3 11.9(7)
C7 Ti1 C2 C3 62.1(6)
C11 Ti1 C2 C1 166.4(5)
C20 Ti1 C2 C1 89.5(5)
C19 Ti1 C2 C1 123.8(5)
C4 Ti1 C2 C1 -79.6(5)
C8 Ti1 C2 C1 -6.7(6)
C5 Ti1 C2 C1 -38.3(4)
C9 Ti1 C2 C1 46.1(7)
C6 Ti1 C2 C1 -105.5(6)
C3 Ti1 C2 C1 -117.3(6)
C7 Ti1 C2 C1 -55.3(6)
C1 C2 C3 C4 -0.7(8)
Ti1 C2 C3 C4 -64.3(5)
C1 C2 C3 Ti1 63.6(5)
C11 Ti1 C3 C2 100.4(5)
C20 Ti1 C3 C2 29.0(5)
C19 Ti1 C3 C2 61.7(5)
C4 Ti1 C3 C2 -115.3(6)
C8 Ti1 C3 C2 -105.4(5)
C5 Ti1 C3 C2 -77.8(5)
C1 Ti1 C3 C2 -36.3(4)
C9 Ti1 C3 C2 -134.4(13)
C6 Ti1 C3 C2 -173.2(4)
C7 Ti1 C3 C2 -136.4(4)
C11 Ti1 C3 C4 -144.3(5)
C20 Ti1 C3 C4 144.3(5)
C19 Ti1 C3 C4 177.0(5)
C8 Ti1 C3 C4 9.9(6)
C5 Ti1 C3 C4 37.5(4)
C1 Ti1 C3 C4 79.0(5)
C9 Ti1 C3 C4 -19.1(16)
C6 Ti1 C3 C4 -57.8(5)
C7 Ti1 C3 C4 -21.1(5)
C2 Ti1 C3 C4 115.3(6)
C2 C3 C4 C5 -0.2(8)
Ti1 C3 C4 C5 -65.8(5)
C2 C3 C4 Ti1 65.6(5)
C11 Ti1 C4 C5 152.4(5)
C20 Ti1 C4 C5 62.0(6)
C19 Ti1 C4 C5 110.9(5)
C8 Ti1 C4 C5 -58.0(5)
C1 Ti1 C4 C5 37.4(4)
C9 Ti1 C4 C5 -69.9(6)
C6 Ti1 C4 C5 -115.0(5)
C3 Ti1 C4 C5 115.0(7)
C7 Ti1 C4 C5 -84.5(5)
C2 Ti1 C4 C5 78.2(5)
C11 Ti1 C4 C3 37.3(5)
C20 Ti1 C4 C3 -53.0(6)
C19 Ti1 C4 C3 -4.1(6)
C8 Ti1 C4 C3 -173.0(4)
C5 Ti1 C4 C3 -115.0(7)
C1 Ti1 C4 C3 -77.6(5)
C9 Ti1 C4 C3 175.1(4)
C6 Ti1 C4 C3 130.0(5)
C7 Ti1 C4 C3 160.5(5)
C2 Ti1 C4 C3 -36.8(4)
C3 C4 C5 C1 1.1(8)
Ti1 C4 C5 C1 -65.3(5)
C3 C4 C5 Ti1 66.4(5)
C2 C1 C5 C4 -1.5(8)
Ti1 C1 C5 C4 65.0(5)
C2 C1 C5 Ti1 -66.5(5)
C11 Ti1 C5 C4 -40.3(6)
C20 Ti1 C5 C4 -138.7(5)
C19 Ti1 C5 C4 -103.9(5)
C8 Ti1 C5 C4 123.8(5)
C1 Ti1 C5 C4 -115.5(7)
C9 Ti1 C5 C4 132.6(4)
C6 Ti1 C5 C4 71.7(5)
C3 Ti1 C5 C4 -37.6(4)
C7 Ti1 C5 C4 89.7(5)
C2 Ti1 C5 C4 -78.0(5)
C11 Ti1 C5 C1 75.3(6)
C20 Ti1 C5 C1 -23.1(5)
C19 Ti1 C5 C1 11.6(6)
C4 Ti1 C5 C1 115.5(7)
C8 Ti1 C5 C1 -120.6(5)
C9 Ti1 C5 C1 -111.9(5)
C6 Ti1 C5 C1 -172.8(4)
C3 Ti1 C5 C1 77.9(5)
C7 Ti1 C5 C1 -154.7(5)
C2 Ti1 C5 C1 37.6(4)
C11 Ti1 C6 C7 174.4(5)
C20 Ti1 C6 C7 -111.6(5)
C19 Ti1 C6 C7 -149.8(4)
C4 Ti1 C6 C7 65.9(5)
C8 Ti1 C6 C7 -36.4(4)
C5 Ti1 C6 C7 33.6(5)
C1 Ti1 C6 C7 27.0(6)
C9 Ti1 C6 C7 -77.9(4)
C3 Ti1 C6 C7 94.3(5)
C2 Ti1 C6 C7 87.1(6)
C11 Ti1 C6 C10 -71.3(4)
C20 Ti1 C6 C10 2.7(6)
C19 Ti1 C6 C10 -35.5(5)
C4 Ti1 C6 C10 -179.8(4)
C8 Ti1 C6 C10 77.9(4)
C5 Ti1 C6 C10 147.9(4)
C1 Ti1 C6 C10 141.3(5)
C9 Ti1 C6 C10 36.4(4)
C3 Ti1 C6 C10 -151.4(4)
C7 Ti1 C6 C10 114.3(6)
C2 Ti1 C6 C10 -158.6(5)
C10 C6 C7 C8 -3.5(8)
Ti1 C6 C7 C8 63.0(5)
C10 C6 C7 Ti1 -66.5(5)
C11 Ti1 C7 C6 -6.7(6)
C20 Ti1 C7 C6 96.7(5)
C19 Ti1 C7 C6 48.2(7)
C4 Ti1 C7 C6 -113.2(5)
C8 Ti1 C7 C6 117.6(6)
C5 Ti1 C7 C6 -147.7(5)
C1 Ti1 C7 C6 -162.6(4)
C9 Ti1 C7 C6 79.0(5)
C3 Ti1 C7 C6 -101.4(5)
C2 Ti1 C7 C6 -133.4(5)
C11 Ti1 C7 C8 -124.3(4)
C20 Ti1 C7 C8 -20.9(6)
C19 Ti1 C7 C8 -69.4(6)
C4 Ti1 C7 C8 129.2(4)
C5 Ti1 C7 C8 94.8(4)
C1 Ti1 C7 C8 79.9(4)
C9 Ti1 C7 C8 -38.6(4)
C6 Ti1 C7 C8 -117.6(6)
C3 Ti1 C7 C8 141.0(4)
C2 Ti1 C7 C8 109.0(5)
C6 C7 C8 C9 3.1(8)
Ti1 C7 C8 C9 66.9(4)
C6 C7 C8 Ti1 -63.7(5)
C11 Ti1 C8 C7 83.9(6)
C20 Ti1 C8 C7 164.4(4)
C19 Ti1 C8 C7 137.7(4)
C4 Ti1 C8 C7 -51.8(5)
C5 Ti1 C8 C7 -80.3(4)
C1 Ti1 C8 C7 -110.0(4)
C9 Ti1 C8 C7 113.5(6)
C6 Ti1 C8 C7 35.7(4)
C3 Ti1 C8 C7 -57.5(6)
C2 Ti1 C8 C7 -106.2(5)
C11 Ti1 C8 C9 -29.6(6)
C20 Ti1 C8 C9 50.9(4)
C19 Ti1 C8 C9 24.2(5)
C4 Ti1 C8 C9 -165.4(4)
C5 Ti1 C8 C9 166.1(4)
C1 Ti1 C8 C9 136.5(4)
C6 Ti1 C8 C9 -77.8(4)
C3 Ti1 C8 C9 -171.1(4)
C7 Ti1 C8 C9 -113.5(6)
C2 Ti1 C8 C9 140.2(4)
C7 C8 C9 C10 -1.5(7)
Ti1 C8 C9 C10 65.8(5)
C7 C8 C9 Ti1 -67.3(5)
C11 Ti1 C9 C10 43.5(5)
C20 Ti1 C9 C10 115.7(5)
C19 Ti1 C9 C10 84.2(4)
C4 Ti1 C9 C10 -95.2(5)
C8 Ti1 C9 C10 -115.9(6)
C5 Ti1 C9 C10 -131.5(4)
C1 Ti1 C9 C10 -170.9(4)
C6 Ti1 C9 C10 -37.3(4)
C3 Ti1 C9 C10 -79.9(15)
C7 Ti1 C9 C10 -77.7(4)
C2 Ti1 C9 C10 160.0(5)
C11 Ti1 C9 C8 159.4(4)
C20 Ti1 C9 C8 -128.3(5)
C19 Ti1 C9 C8 -159.9(4)
C4 Ti1 C9 C8 20.7(6)
C5 Ti1 C9 C8 -15.6(5)
C1 Ti1 C9 C8 -55.0(5)
C6 Ti1 C9 C8 78.6(4)
C3 Ti1 C9 C8 36.0(15)
C7 Ti1 C9 C8 38.2(4)
C2 Ti1 C9 C8 -84.0(6)
C8 C9 C10 C6 -0.6(7)
Ti1 C9 C10 C6 63.7(5)
C8 C9 C10 Ti1 -64.4(4)
C7 C6 C10 C9 2.6(8)
Ti1 C6 C10 C9 -63.9(5)
C7 C6 C10 Ti1 66.5(5)
C11 Ti1 C10 C9 -137.7(5)
C20 Ti1 C10 C9 -61.7(4)
C19 Ti1 C10 C9 -95.2(4)
C4 Ti1 C10 C9 116.4(4)
C8 Ti1 C10 C9 37.5(4)
C5 Ti1 C10 C9 70.4(5)
C1 Ti1 C10 C9 19.6(8)
C6 Ti1 C10 C9 116.2(6)
C3 Ti1 C10 C9 162.6(4)
C7 Ti1 C10 C9 78.8(4)
C2 Ti1 C10 C9 -131.3(12)
C11 Ti1 C10 C6 106.1(5)
C20 Ti1 C10 C6 -177.8(4)
C19 Ti1 C10 C6 148.6(5)
C4 Ti1 C10 C6 0.2(5)
C8 Ti1 C10 C6 -78.7(4)
C5 Ti1 C10 C6 -45.7(6)
C1 Ti1 C10 C6 -96.6(7)
C9 Ti1 C10 C6 -116.2(6)
C3 Ti1 C10 C6 46.4(6)
C7 Ti1 C10 C6 -37.4(4)
C2 Ti1 C10 C6 112.5(12)
C20 Ti1 C11 C12 -126(6)
C19 Ti1 C11 C12 -128(6)
C4 Ti1 C11 C12 98(6)
C8 Ti1 C11 C12 -37(6)
C5 Ti1 C11 C12 120(6)
C1 Ti1 C11 C12 159(6)
C9 Ti1 C11 C12 -53(6)
C6 Ti1 C11 C12 2(6)
C3 Ti1 C11 C12 118(6)
C7 Ti1 C11 C12 6(6)
C2 Ti1 C11 C12 150(6)
C20 Ti1 C11 C19 1.4(4)
C4 Ti1 C11 C19 -134.9(3)
C8 Ti1 C11 C19 90.9(5)
C5 Ti1 C11 C19 -112.5(4)
C1 Ti1 C11 C19 -73.2(4)
C9 Ti1 C11 C19 74.1(4)
C6 Ti1 C11 C19 129.4(4)
C3 Ti1 C11 C19 -114.7(4)
C7 Ti1 C11 C19 133.2(4)
C2 Ti1 C11 C19 -82.0(4)
C20 Ti1 C11 Si1 -1.1(4)
C19 Ti1 C11 Si1 -2.5(3)
C4 Ti1 C11 Si1 -137.3(4)
C8 Ti1 C11 Si1 88.4(5)
C5 Ti1 C11 Si1 -114.9(4)
C1 Ti1 C11 Si1 -75.7(4)
C9 Ti1 C11 Si1 71.6(4)
C6 Ti1 C11 Si1 127.0(4)
C3 Ti1 C11 Si1 -117.2(4)
C7 Ti1 C11 Si1 130.7(4)
C2 Ti1 C11 Si1 -84.4(4)
C19 Si1 C11 C12 177.3(6)
Si2 Si1 C11 C12 90.8(5)
Si3 Si1 C11 C12 -83.7(5)
C12 Si1 C11 C19 -177.3(6)
Si2 Si1 C11 C19 -86.5(4)
Si3 Si1 C11 C19 99.0(4)
C19 Si1 C11 Ti1 3.0(4)
C12 Si1 C11 Ti1 -174.3(7)
Si2 Si1 C11 Ti1 -83.4(4)
Si3 Si1 C11 Ti1 102.0(4)
C19 C11 C12 C13 179.6(7)
Ti1 C11 C12 C13 -54(6)
Si1 C11 C12 C13 177.3(9)
C19 C11 C12 Si1 2.2(5)
Ti1 C11 C12 Si1 129(6)
C19 Si1 C12 C11 -1.9(4)
Si2 Si1 C12 C11 -109.2(4)
Si3 Si1 C12 C11 112.3(4)
C19 Si1 C12 C13 -178.7(8)
Si2 Si1 C12 C13 74.0(8)
Si3 Si1 C12 C13 -64.6(8)
C11 Si1 C12 C13 -176.8(11)
C11 C12 C13 C14 -176.8(7)
Si1 C12 C13 C14 -0.9(12)
C11 C12 C13 C18 6.7(11)
Si1 C12 C13 C18 -177.4(6)
C18 C13 C14 C15 -1.9(10)
C12 C13 C14 C15 -178.3(7)
C13 C14 C15 C16 1.5(11)
C14 C15 C16 C17 -0.3(11)
C15 C16 C17 C18 -0.5(10)
C16 C17 C18 C13 0.1(10)
C14 C13 C18 C17 1.0(10)
C12 C13 C18 C17 177.6(6)
C12 C11 C19 C20 172.6(7)
Ti1 C11 C19 C20 -2.7(7)
Si1 C11 C19 C20 174.9(9)
C12 C11 C19 Si1 -2.3(5)
Ti1 C11 C19 Si1 -177.6(3)
C12 C11 C19 Ti1 175.3(6)
Si1 C11 C19 Ti1 177.6(3)
C12 Si1 C19 C20 -170.7(11)
Si2 Si1 C19 C20 -56.7(11)
Si3 Si1 C19 C20 82.9(11)
C11 Si1 C19 C20 -172.3(13)
C12 Si1 C19 C11 1.5(4)
Si2 Si1 C19 C11 115.6(3)
Si3 Si1 C19 C11 -104.9(3)
C12 Si1 C19 Ti1 -2.3(6)
Si2 Si1 C19 Ti1 111.7(6)
Si3 Si1 C19 Ti1 -108.7(6)
C11 Si1 C19 Ti1 -3.9(5)
C11 Ti1 C19 C20 177.6(6)
C4 Ti1 C19 C20 -114.8(5)
C8 Ti1 C19 C20 52.4(5)
C5 Ti1 C19 C20 -66.5(6)
C1 Ti1 C19 C20 -59.8(5)
C9 Ti1 C19 C20 65.8(5)
C6 Ti1 C19 C20 118.2(5)
C3 Ti1 C19 C20 -117.1(5)
C7 Ti1 C19 C20 90.9(6)
C2 Ti1 C19 C20 -87.9(5)
C20 Ti1 C19 C11 -177.6(6)
C4 Ti1 C19 C11 67.6(5)
C8 Ti1 C19 C11 -125.2(4)
C5 Ti1 C19 C11 115.9(4)
C1 Ti1 C19 C11 122.5(4)
C9 Ti1 C19 C11 -111.8(4)
C6 Ti1 C19 C11 -59.4(4)
C3 Ti1 C19 C11 65.3(4)
C7 Ti1 C19 C11 -86.7(5)
C2 Ti1 C19 C11 94.5(4)
C11 Ti1 C19 Si1 4.4(5)
C20 Ti1 C19 Si1 -173.2(10)
C4 Ti1 C19 Si1 72.0(7)
C8 Ti1 C19 Si1 -120.8(6)
C5 Ti1 C19 Si1 120.3(6)
C1 Ti1 C19 Si1 127.0(6)
C9 Ti1 C19 Si1 -107.4(6)
C6 Ti1 C19 Si1 -55.0(7)
C3 Ti1 C19 Si1 69.7(7)
C7 Ti1 C19 Si1 -82.3(8)
C2 Ti1 C19 Si1 98.9(7)
C11 C19 C20 C21 -174.9(6)
Si1 C19 C20 C21 -4.5(16)
Ti1 C19 C20 C21 -177.5(8)
C11 C19 C20 Ti1 2.6(7)
Si1 C19 C20 Ti1 173.0(10)
C11 Ti1 C20 C19 -1.7(4)
C4 Ti1 C20 C19 101.2(5)
C8 Ti1 C20 C19 -137.5(4)
C5 Ti1 C20 C19 134.5(4)
C1 Ti1 C20 C19 121.6(5)
C9 Ti1 C20 C19 -110.9(5)
C6 Ti1 C20 C19 -82.6(5)
C3 Ti1 C20 C19 72.2(5)
C7 Ti1 C20 C19 -125.9(5)
C2 Ti1 C20 C19 87.7(5)
C11 Ti1 C20 C21 174.2(11)
C19 Ti1 C20 C21 175.9(13)
C4 Ti1 C20 C21 -82.9(11)
C8 Ti1 C20 C21 38.4(11)
C5 Ti1 C20 C21 -49.6(11)
C1 Ti1 C20 C21 -62.4(10)
C9 Ti1 C20 C21 65.1(10)
C6 Ti1 C20 C21 93.4(11)
C3 Ti1 C20 C21 -111.9(10)
C7 Ti1 C20 C21 50.0(12)
C2 Ti1 C20 C21 -96.3(10)
C19 C20 C21 C22 -16.3(12)
Ti1 C20 C21 C22 168.8(8)
C19 C20 C21 C26 160.2(8)
Ti1 C20 C21 C26 -14.7(15)
C26 C21 C22 C23 1.1(12)
C20 C21 C22 C23 177.8(7)
C21 C22 C23 C24 -2.5(12)
C22 C23 C24 C25 1.7(11)
C23 C24 C25 C26 0.1(11)
C22 C21 C26 C25 0.9(11)
C20 C21 C26 C25 -175.7(6)
C24 C25 C26 C21 -1.6(12)
